data_7114632
loop_
_publ_author_name
'Rong Cai'
'Dawei Wang'
'Yunfeng Chen'
'Wuming Yan'
'Natalie R. Geise'
'Sripadh Sharma'
'Huiyuan Li'
'Jeffrey L. Petersen'
'Minyong Li'
'Xiaodong Shi'

_publ_section_title
;
 Facile synthesis of fluorescent active triazapentalenes through
 gold-catalyzed triazole-alkyne cyclization
;
_journal_name_full Chem.Commun.
_journal_page_first 7303
_journal_paper_doi 10.1039/C4CC03175J
_journal_volume 50
_journal_year 2014
_chemical_formula_sum 'C21 H17 N3 O4'
_chemical_formula_weight 375.38
_chemical_name_systematic
; 
 ? 
;
_space_group_IT_number 14
_symmetry_cell_setting monoclinic
_symmetry_space_group_name_Hall '-P 2ybc'
_symmetry_space_group_name_H-M 'P 1 21/c 1'
_atom_sites_solution_hydrogens geom
_atom_sites_solution_primary direct
_atom_sites_solution_secondary difmap
_audit_creation_method SHELXL-97
_cell_angle_alpha 90.00
_cell_angle_beta 107.446(1)
_cell_angle_gamma 90.00
_cell_formula_units_Z 4
_cell_length_a 8.0570(6)
_cell_length_b 22.7381(17)
_cell_length_c 10.3968(7)
_cell_measurement_reflns_used 8013
_cell_measurement_temperature 293(2)
_cell_measurement_theta_max 27.51
_cell_measurement_theta_min 2.24
_cell_volume 1817.1(2)
_computing_structure_refinement 'SHELXL-97 (Sheldrick, 1997)'
_computing_structure_solution 'SHELXS-97 (Sheldrick, 1990)'
_diffrn_ambient_temperature 293(2)
_diffrn_measured_fraction_theta_full 0.984
_diffrn_measured_fraction_theta_max 0.984
_diffrn_radiation_monochromator graphite
_diffrn_radiation_source 'fine-focus sealed tube'
_diffrn_radiation_type MoK\a
_diffrn_radiation_wavelength 0.71073
_diffrn_reflns_av_R_equivalents 0.0332
_diffrn_reflns_av_sigmaI/netI 0.0404
_diffrn_reflns_limit_h_max 10
_diffrn_reflns_limit_h_min -9
_diffrn_reflns_limit_k_max 29
_diffrn_reflns_limit_k_min -29
_diffrn_reflns_limit_l_max 13
_diffrn_reflns_limit_l_min -13
_diffrn_reflns_number 12410
_diffrn_reflns_theta_full 27.52
_diffrn_reflns_theta_max 27.52
_diffrn_reflns_theta_min 2.24
_diffrn_standards_decay_% none
_exptl_absorpt_coefficient_mu 0.097
_exptl_absorpt_correction_T_max 0.972
_exptl_absorpt_correction_T_min 0.955
_exptl_absorpt_correction_type multi-scan
_exptl_absorpt_process_details SADABS
_exptl_crystal_colour 'light yellow'
_exptl_crystal_density_diffrn 1.372
_exptl_crystal_density_method 'not measured'
_exptl_crystal_description block
_exptl_crystal_F_000 784
_exptl_crystal_size_max 0.48
_exptl_crystal_size_mid 0.40
_exptl_crystal_size_min 0.30
_refine_diff_density_max 0.238
_refine_diff_density_min -0.274
_refine_diff_density_rms 0.046
_refine_ls_extinction_method none
_refine_ls_goodness_of_fit_ref 1.034
_refine_ls_hydrogen_treatment riding
_refine_ls_matrix_type full
_refine_ls_number_parameters 255
_refine_ls_number_reflns 4125
_refine_ls_number_restraints 0
_refine_ls_restrained_S_all 1.034
_refine_ls_R_factor_all 0.0585
_refine_ls_R_factor_gt 0.0486
_refine_ls_shift/su_max 0.000
_refine_ls_shift/su_mean 0.000
_refine_ls_structure_factor_coef Fsqd
_refine_ls_weighting_details 'calc w=1/[\s^2^(Fo^2^)+(0.0737P)^2^+0.3478P] where P=(Fo^2^+2Fc^2^)/3'
_refine_ls_weighting_scheme calc
_refine_ls_wR_factor_gt 0.1338
_refine_ls_wR_factor_ref 0.1439
_reflns_number_gt 3360
_reflns_number_total 4125
_reflns_threshold_expression >2sigma(I)
_cod_data_source_file c4cc03175j2.cif
_cod_data_source_block xs59ccd
_cod_original_sg_symbol_H-M P21/c
_cod_database_code 7114632

loop_
_symmetry_equiv_pos_as_xyz
'x, y, z'
'-x, y+1/2, -z+1/2'
'-x, -y, -z'
'x, -y-1/2, z-1/2'

loop_
_atom_site_label
_atom_site_type_symbol
_atom_site_fract_x
_atom_site_fract_y
_atom_site_fract_z
_atom_site_U_iso_or_equiv
_atom_site_adp_type
_atom_site_occupancy
_atom_site_symmetry_multiplicity
_atom_site_calc_flag
_atom_site_refinement_flags
O1 O -0.02298(19) 0.72673(5) 0.48867(13) 0.0679(4) Uani 1 1 d .
O2 O -0.13056(17) 0.67528(5) 0.29807(11) 0.0642(4) Uani 1 1 d .
O3 O 0.3398(2) 0.71399(6) 0.69790(13) 0.0815(5) Uani 1 1 d .
O4 O 0.23330(19) 0.65243(6) 0.81897(11) 0.0675(4) Uani 1 1 d .
N1 N 0.08961(14) 0.57872(5) 0.40616(10) 0.0373(3) Uani 1 1 d .
N2 N 0.20287(14) 0.54387(5) 0.50176(10) 0.0376(3) Uani 1 1 d .
N3 N 0.27358(15) 0.57190(5) 0.62078(10) 0.0408(3) Uani 1 1 d .
C1 C 0.08669(18) 0.63302(6) 0.47042(13) 0.0399(3) Uani 1 1 d .
C2 C 0.20278(19) 0.62544(6) 0.59828(13) 0.0403(3) Uani 1 1 d .
C3 C 0.02587(18) 0.54522(6) 0.29180(13) 0.0403(3) Uani 1 1 d .
C4 C 0.09886(19) 0.48996(6) 0.32207(14) 0.0426(3) Uani 1 1 d .
H4 H 0.0758 0.4581 0.2632 0.051 Uiso 1 1 calc R
C5 C 0.21168(18) 0.48872(6) 0.45304(13) 0.0388(3) Uani 1 1 d .
C6 C -0.0251(2) 0.68306(6) 0.42197(14) 0.0443(3) Uani 1 1 d .
C7 C -0.2362(3) 0.72471(9) 0.2352(2) 0.0777(6) Uani 1 1 d .
H7A H -0.2996 0.7391 0.2935 0.117 Uiso 1 1 calc R
H7B H -0.3165 0.7125 0.1510 0.117 Uiso 1 1 calc R
H7C H -0.1628 0.7554 0.2192 0.117 Uiso 1 1 calc R
C8 C 0.2647(2) 0.67021(7) 0.70835(14) 0.0459(3) Uani 1 1 d .
C9 C 0.3044(4) 0.68866(11) 0.93768(19) 0.0865(7) Uani 1 1 d .
H9A H 0.4282 0.6916 0.9564 0.130 Uiso 1 1 calc R
H9B H 0.2782 0.6711 1.0133 0.130 Uiso 1 1 calc R
H9C H 0.2536 0.7272 0.9219 0.130 Uiso 1 1 calc R
C10 C -0.08628(18) 0.56469(6) 0.15859(13) 0.0410(3) Uani 1 1 d .
C11 C -0.0500(2) 0.61395(7) 0.09334(15) 0.0517(4) Uani 1 1 d .
H11 H 0.0454 0.6374 0.1356 0.062 Uiso 1 1 calc R
C12 C -0.1553(2) 0.62857(8) -0.03489(16) 0.0613(4) Uani 1 1 d .
H12 H -0.1304 0.6618 -0.0778 0.074 Uiso 1 1 calc R
C13 C -0.2958(2) 0.59417(10) -0.09850(15) 0.0648(5) Uani 1 1 d .
H13 H -0.3682 0.6047 -0.1832 0.078 Uiso 1 1 calc R
C14 C -0.3291(2) 0.54392(10) -0.03611(16) 0.0688(5) Uani 1 1 d .
H14 H -0.4218 0.5198 -0.0803 0.083 Uiso 1 1 calc R
C15 C -0.2251(2) 0.52920(8) 0.09210(15) 0.0569(4) Uani 1 1 d .
H15 H -0.2487 0.4953 0.1336 0.068 Uiso 1 1 calc R
C16 C 0.32902(18) 0.44290(6) 0.52649(13) 0.0397(3) Uani 1 1 d .
C17 C 0.3231(2) 0.38742(7) 0.46903(16) 0.0516(4) Uani 1 1 d .
H17 H 0.2421 0.3797 0.3860 0.062 Uiso 1 1 calc R
C18 C 0.4363(3) 0.34375(7) 0.53405(19) 0.0614(4) Uani 1 1 d .
H18 H 0.4317 0.3070 0.4938 0.074 Uiso 1 1 calc R
C19 C 0.5563(2) 0.35402(7) 0.65806(18) 0.0579(4) Uani 1 1 d .
H19 H 0.6315 0.3243 0.7019 0.070 Uiso 1 1 calc R
C20 C 0.5632(2) 0.40862(8) 0.71591(17) 0.0566(4) Uani 1 1 d .
H20 H 0.6437 0.4158 0.7995 0.068 Uiso 1 1 calc R
C21 C 0.4522(2) 0.45294(7) 0.65148(15) 0.0498(4) Uani 1 1 d .
H21 H 0.4594 0.4898 0.6916 0.060 Uiso 1 1 calc R

loop_
_atom_site_aniso_label
_atom_site_aniso_U_11
_atom_site_aniso_U_22
_atom_site_aniso_U_33
_atom_site_aniso_U_23
_atom_site_aniso_U_13
_atom_site_aniso_U_12
O1 0.0811(9) 0.0427(6) 0.0691(7) -0.0109(5) 0.0063(6) 0.0115(6)
O2 0.0731(8) 0.0525(7) 0.0516(6) -0.0012(5) -0.0044(5) 0.0221(6)
O3 0.1225(12) 0.0570(8) 0.0620(8) -0.0135(6) 0.0232(8) -0.0404(8)
O4 0.0953(10) 0.0630(8) 0.0459(6) -0.0144(5) 0.0240(6) -0.0232(7)
N1 0.0391(6) 0.0348(6) 0.0342(5) 0.0013(4) 0.0055(4) 0.0002(4)
N2 0.0409(6) 0.0346(6) 0.0333(5) 0.0007(4) 0.0050(4) -0.0003(4)
N3 0.0471(6) 0.0354(6) 0.0348(5) -0.0029(4) 0.0045(4) -0.0034(5)
C1 0.0437(7) 0.0333(7) 0.0401(6) -0.0023(5) 0.0085(5) -0.0020(5)
C2 0.0447(7) 0.0340(7) 0.0395(6) -0.0015(5) 0.0087(5) -0.0035(5)
C3 0.0430(7) 0.0387(7) 0.0357(6) -0.0024(5) 0.0067(5) -0.0038(5)
C4 0.0481(7) 0.0372(7) 0.0389(6) -0.0039(5) 0.0078(5) -0.0023(6)
C5 0.0443(7) 0.0320(7) 0.0392(6) -0.0014(5) 0.0111(5) -0.0018(5)
C6 0.0482(8) 0.0366(7) 0.0464(7) -0.0005(6) 0.0114(6) 0.0006(6)
C7 0.0833(14) 0.0620(12) 0.0704(11) 0.0114(9) -0.0034(10) 0.0283(10)
C8 0.0521(8) 0.0378(7) 0.0423(7) -0.0041(6) 0.0058(6) -0.0015(6)
C9 0.1221(19) 0.0854(15) 0.0496(10) -0.0261(10) 0.0218(11) -0.0222(14)
C10 0.0424(7) 0.0432(7) 0.0339(6) -0.0025(5) 0.0062(5) 0.0001(6)
C11 0.0541(9) 0.0479(8) 0.0469(8) 0.0033(6) 0.0055(6) -0.0050(7)
C12 0.0705(11) 0.0598(11) 0.0490(8) 0.0139(7) 0.0109(8) 0.0047(8)
C13 0.0593(10) 0.0916(14) 0.0360(7) 0.0049(8) 0.0031(6) 0.0067(9)
C14 0.0583(10) 0.0956(15) 0.0422(8) -0.0051(9) -0.0007(7) -0.0206(10)
C15 0.0573(9) 0.0645(11) 0.0426(7) -0.0009(7) 0.0055(6) -0.0168(8)
C16 0.0434(7) 0.0349(7) 0.0417(6) 0.0025(5) 0.0139(5) -0.0005(5)
C17 0.0611(9) 0.0391(8) 0.0506(8) -0.0018(6) 0.0106(7) 0.0011(7)
C18 0.0736(11) 0.0365(8) 0.0722(11) -0.0014(7) 0.0191(9) 0.0068(7)
C19 0.0564(9) 0.0430(8) 0.0718(10) 0.0126(7) 0.0152(8) 0.0110(7)
C20 0.0539(9) 0.0502(9) 0.0571(9) 0.0063(7) 0.0035(7) 0.0064(7)
C21 0.0541(9) 0.0407(8) 0.0479(7) -0.0005(6) 0.0051(6) 0.0047(6)

loop_
_atom_type_symbol
_atom_type_description
_atom_type_scat_dispersion_real
_atom_type_scat_dispersion_imag
_atom_type_scat_source
C C 0.0033 0.0016 'International Tables Vol C Tables 4.2.6.8 and 6.1.1.4'
H H 0.0000 0.0000 'International Tables Vol C Tables 4.2.6.8 and 6.1.1.4'
N N 0.0061 0.0033 'International Tables Vol C Tables 4.2.6.8 and 6.1.1.4'
O O 0.0106 0.0060 'International Tables Vol C Tables 4.2.6.8 and 6.1.1.4'

loop_
_geom_angle_atom_site_label_1
_geom_angle_atom_site_label_2
_geom_angle_atom_site_label_3
_geom_angle
C6 O2 C7 117.11(14)
C8 O4 C9 116.08(14)
C3 N1 N2 107.43(11)
C3 N1 C1 147.26(11)
N2 N1 C1 105.27(10)
N3 N2 C5 135.84(11)
N3 N2 N1 113.17(10)
C5 N2 N1 110.95(10)
C2 N3 N2 103.18(10)
C2 C1 N1 104.08(11)
C2 C1 C6 127.05(13)
N1 C1 C6 128.52(12)
N3 C2 C1 114.28(12)
N3 C2 C8 117.26(12)
C1 C2 C8 128.35(13)
N1 C3 C4 106.46(11)
N1 C3 C10 127.57(12)
C4 C3 C10 125.78(12)
C3 C4 C5 110.44(12)
N2 C5 C4 104.69(11)
N2 C5 C16 124.08(12)
C4 C5 C16 131.05(12)
O1 C6 O2 124.19(14)
O1 C6 C1 123.17(14)
O2 C6 C1 112.63(12)
O3 C8 O4 125.15(14)
O3 C8 C2 124.15(14)
O4 C8 C2 110.59(13)
C15 C10 C11 118.96(13)
C15 C10 C3 117.98(13)
C11 C10 C3 122.83(13)
C10 C11 C12 120.39(15)
C13 C12 C11 120.29(17)
C12 C13 C14 119.63(15)
C13 C14 C15 120.38(16)
C10 C15 C14 120.28(17)
C17 C16 C21 118.10(13)
C17 C16 C5 119.31(13)
C21 C16 C5 122.56(13)
C18 C17 C16 120.64(15)
C19 C18 C17 120.72(16)
C20 C19 C18 119.16(15)
C19 C20 C21 120.81(16)
C20 C21 C16 120.55(15)

loop_
_geom_bond_atom_site_label_1
_geom_bond_atom_site_label_2
_geom_bond_distance
O1 C6 1.2083(18)
O2 C6 1.3254(18)
O2 C7 1.443(2)
O3 C8 1.1867(19)
O4 C8 1.3133(19)
O4 C9 1.451(2)
N1 C3 1.3753(16)
N1 N2 1.3801(15)
N1 C1 1.4075(17)
N2 N3 1.3562(14)
N2 C5 1.3622(17)
N3 C2 1.3349(18)
C1 C2 1.3879(18)
C1 C6 1.445(2)
C2 C8 1.5008(19)
C3 C4 1.383(2)
C3 C10 1.4765(18)
C4 C5 1.3925(18)
C5 C16 1.4593(19)
C10 C15 1.384(2)
C10 C11 1.385(2)
C11 C12 1.389(2)
C12 C13 1.372(3)
C13 C14 1.379(3)
C14 C15 1.386(2)
C16 C17 1.391(2)
C16 C21 1.397(2)
C17 C18 1.380(2)
C18 C19 1.380(3)
C19 C20 1.373(2)
C20 C21 1.380(2)
